data_4082884
loop_
_publ_author_name
'Hao, Xin-Qi'
'Zhao, Yong-Wei'
'Yang, Jing-Jing'
'Niu, Jun-Long'
'Gong, Jun-Fang'
'Song, Mao-Ping'

_publ_section_title
;
 Enantioselective Hydrophosphination of Enones with Diphenylphosphine
 Catalyzed by Bis(imidazoline) NCN Pincer Palladium(II) Complexes
;
_journal_issue 7
_journal_name_full Organometallics
_journal_page_first 1801
_journal_paper_doi 10.1021/om500144b
_journal_volume 33
_journal_year 2014
_chemical_absolute_configuration ad
_chemical_formula_moiety 'C32 H37 Br N4 Pd'
_chemical_formula_sum 'C32 H37 Br N4 Pd'
_chemical_formula_weight 663.97
_chemical_name_systematic
;
 ? 
;
_space_group_crystal_system tetragonal
_space_group_IT_number 92
_space_group_name_Hall 'P 4abw 2nw'
_space_group_name_H-M_alt 'P 41 21 2'
_symmetry_space_group_name_Hall 'P 4abw 2nw'
_symmetry_space_group_name_H-M 'P 41 21 2'
_atom_sites_solution_hydrogens geom
_atom_sites_solution_primary direct
_atom_sites_solution_secondary difmap
_audit_creation_date 2013-09-16
_audit_creation_method
;
  Olex2 1.2
  (compiled Apr 23 2013 17:54:37, GUI svn.r4466)
;
_cell_angle_alpha 90.00
_cell_angle_beta 90.00
_cell_angle_gamma 90.00
_cell_formula_units_Z 4
_cell_length_a 11.7799(3)
_cell_length_b 11.7799(3)
_cell_length_c 21.5302(8)
_cell_measurement_reflns_used 2926
_cell_measurement_temperature 291(2)
_cell_measurement_theta_max 27.3980
_cell_measurement_theta_min 3.4620
_cell_volume 2987.66(15)
_computing_cell_refinement
;
CrysAlisPro, Agilent Technologies,
Version 1.171.36.28 (release 01-02-2013 CrysAlis171 .NET)
(compiled Feb  1 2013,16:14:44)
;
_computing_data_collection
;
CrysAlisPro, Agilent Technologies,
Version 1.171.36.28 (release 01-02-2013 CrysAlis171 .NET)
(compiled Feb  1 2013,16:14:44)
;
_computing_data_reduction
;
CrysAlisPro, Agilent Technologies,
Version 1.171.36.28 (release 01-02-2013 CrysAlis171 .NET)
(compiled Feb  1 2013,16:14:44)
;
_computing_molecular_graphics
;
O. V. Dolomanov, L. J. Bourhis, R. J. Gildea, J. A. K. Howard and H. Puschmann,
OLEX2: a complete structure solution, refinement and analysis program.
J. Appl. Cryst. (2009). 42, 339-341.
;
_computing_publication_material
;
O. V. Dolomanov, L. J. Bourhis, R. J. Gildea, J. A. K. Howard and H. Puschmann,
OLEX2: a complete structure solution, refinement and analysis program.
J. Appl. Cryst. (2009). 42, 339-341.
;
_computing_structure_refinement
;
SHELXL, G.M. Sheldrick, Acta Cryst.
(2008). A64, 112-122
;
_computing_structure_solution
;
SHELXS, G.M. Sheldrick, Acta Cryst.
(2008). A64, 112-122
;
_diffrn_ambient_temperature 291.15
_diffrn_detector_area_resol_mean 16.2312
_diffrn_measured_fraction_theta_full 0.998
_diffrn_measured_fraction_theta_max 0.998
_diffrn_measurement_details
;
  1 omega   54.00   85.00   1.0000   10.9300
omega____ theta____ kappa____ phi______ frames
    -       19.7885 -178.0000  -30.0000 31

  2 omega  -36.00   50.00   1.0000   10.9300
omega____ theta____ kappa____ phi______ frames
    -       19.7885  -19.0000  -90.0000 86
;
_diffrn_measurement_device_type 'Xcalibur, Eos, Gemini'
_diffrn_measurement_method '\w scans'
_diffrn_orient_matrix_UB_11 0.0576151000
_diffrn_orient_matrix_UB_12 0.0158763000
_diffrn_orient_matrix_UB_13 0.0040585000
_diffrn_orient_matrix_UB_21 0.0099234000
_diffrn_orient_matrix_UB_22 -0.0506290000
_diffrn_orient_matrix_UB_23 0.0169411000
_diffrn_orient_matrix_UB_31 0.0143755000
_diffrn_orient_matrix_UB_32 -0.0283877000
_diffrn_orient_matrix_UB_33 -0.0279782000
_diffrn_radiation_monochromator graphite
_diffrn_radiation_type 'Mo K\a'
_diffrn_radiation_wavelength 0.7107
_diffrn_reflns_av_R_equivalents 0.0277
_diffrn_reflns_av_unetI/netI 0.0452
_diffrn_reflns_limit_h_max 14
_diffrn_reflns_limit_h_min -12
_diffrn_reflns_limit_k_max 14
_diffrn_reflns_limit_k_min -5
_diffrn_reflns_limit_l_max 13
_diffrn_reflns_limit_l_min -26
_diffrn_reflns_number 6687
_diffrn_reflns_theta_full 26.38
_diffrn_reflns_theta_max 26.38
_diffrn_reflns_theta_min 3.09
_diffrn_source 'Enhance (Mo) X-ray Source'
_exptl_absorpt_coefficient_mu 1.985
_exptl_absorpt_correction_T_max 1.00000
_exptl_absorpt_correction_T_min 0.96958
_exptl_absorpt_correction_type multi-scan
_exptl_absorpt_process_details
;
CrysAlisPro, Agilent Technologies,
Version 1.171.36.28 (release 01-02-2013 CrysAlis171 .NET)
(compiled Feb  1 2013,16:14:44)
Empirical absorption correction using spherical harmonics,
 implemented in SCALE3 ABSPACK scaling algorithm.
;
_exptl_crystal_colour
;
;
_exptl_crystal_density_diffrn 1.476
_exptl_crystal_density_method 'not measured'
_exptl_crystal_description
;
;
_exptl_crystal_F_000 1352
_exptl_crystal_size_max 0.25
_exptl_crystal_size_mid 0.2
_exptl_crystal_size_min 0.2
_refine_diff_density_max 0.313
_refine_diff_density_min -0.959
_refine_diff_density_rms 0.078
_refine_ls_abs_structure_details 'Flack H D (1983), Acta Cryst. A39, 876-881'
_refine_ls_abs_structure_Flack 0.081(17)
_refine_ls_extinction_method none
_refine_ls_goodness_of_fit_ref 1.074
_refine_ls_hydrogen_treatment constr
_refine_ls_matrix_type full
_refine_ls_number_parameters 177
_refine_ls_number_reflns 3060
_refine_ls_number_restraints 0
_refine_ls_restrained_S_all 1.074
_refine_ls_R_factor_all 0.0501
_refine_ls_R_factor_gt 0.0387
_refine_ls_shift/su_max 0.001
_refine_ls_shift/su_mean 0.000
_refine_ls_structure_factor_coef Fsqd
_refine_ls_weighting_details 'calc w=1/[\s^2^(Fo^2^)+(0.0457P)^2^+0.7951P] where P=(Fo^2^+2Fc^2^)/3'
_refine_ls_weighting_scheme calc
_refine_ls_wR_factor_gt 0.0895
_refine_ls_wR_factor_ref 0.0951
_reflns_number_gt 2636
_reflns_number_total 3060
_reflns_threshold_expression >2sigma(I)
_cod_data_source_file om500144b_si_002.cif
_cod_data_source_block complex-5b
_cod_depositor_comments 'Adding full bibliography for 4082884.cif.'
_cod_original_cell_volume 2987.68(16)
_cod_database_code 4082884
_chemical_oxdiff_formula 'C32 H37 Br N4 Pd'
_reflns_odcompleteness_completeness 99.57
_reflns_odcompleteness_iscentric 1
_reflns_odcompleteness_theta 26.32
_olex2_refinement_description
;
1. Fixed Uiso
 At 1.2 times of:
  All C(H) groups, All C(H,H) groups
 At 1.5 times of:
  All C(H,H,H) groups
2.a Ternary CH refined with riding coordinates:
 C7(H7), C8(H8)
2.b Secondary CH2 refined with riding coordinates:
 C6(H6A,H6B)
2.c Aromatic/amide H refined with riding coordinates:
 C3(H3), C4(H4), C12(H12), C13(H13), C15(H15), C16(H16)
2.d Idealised Me refined as rotating group:
 C9(H9A,H9B,H9C), C10(H10A,H10B,H10C), C17(H17A,H17B,H17C)
;

loop_
_space_group_symop_id
_space_group_symop_operation_xyz
1 'x, y, z'
2 '-y+1/2, x+1/2, z+1/4'
3 '-x, -y, z+1/2'
4 'y+1/2, -x+1/2, z+3/4'
5 'x+1/2, -y+1/2, -z+3/4'
6 '-x+1/2, y+1/2, -z+1/4'
7 'y, x, -z'
8 '-y, -x, -z+1/2'

loop_
_atom_site_label
_atom_site_type_symbol
_atom_site_fract_x
_atom_site_fract_y
_atom_site_fract_z
_atom_site_U_iso_or_equiv
_atom_site_adp_type
_atom_site_occupancy
_atom_site_symmetry_multiplicity
_atom_site_calc_flag
_atom_site_refinement_flags
Pd1 Pd 0.86870(3) 0.86870(3) 0.5000 0.03155(13) Uani 1 2 d S
Br1 Br 1.01980(4) 1.01980(4) 0.5000 0.0646(3) Uani 1 2 d S
N1 N 0.9463(3) 0.7463(3) 0.44969(17) 0.0350(9) Uani 1 1 d .
N2 N 0.9397(3) 0.5751(3) 0.40411(18) 0.0420(10) Uani 1 1 d .
C1 C 0.7527(3) 0.7527(3) 0.5000 0.0326(12) Uani 1 2 d S
C2 C 0.7732(4) 0.6521(4) 0.46886(19) 0.0333(10) Uani 1 1 d .
C3 C 0.6902(4) 0.5684(4) 0.4687(2) 0.0434(11) Uani 1 1 d .
H3 H 0.7020 0.5000 0.4481 0.052 Uiso 1 1 calc R
C4 C 0.5891(4) 0.5891(4) 0.5000 0.0505(17) Uani 1 2 d S
H4 H 0.5333 0.5333 0.5000 0.061 Uiso 1 2 calc SR
C5 C 0.8863(4) 0.6550(4) 0.43965(18) 0.0343(10) Uani 1 1 d .
C6 C 1.0479(4) 0.6226(5) 0.3826(2) 0.0436(12) Uani 1 1 d .
H6A H 1.0449 0.6407 0.3386 0.052 Uiso 1 1 calc R
H6B H 1.1100 0.5703 0.3899 0.052 Uiso 1 1 calc R
C7 C 1.0609(4) 0.7312(4) 0.4222(2) 0.0373(11) Uani 1 1 d .
H7 H 1.0779 0.7957 0.3950 0.045 Uiso 1 1 calc R
C8 C 1.1522(4) 0.7239(4) 0.4738(2) 0.0396(11) Uani 1 1 d .
H8 H 1.1467 0.7934 0.4985 0.047 Uiso 1 1 calc R
C9 C 1.2694(5) 0.7198(5) 0.4468(3) 0.0605(14) Uani 1 1 d .
H9A H 1.2746 0.6577 0.4180 0.091 Uiso 1 1 calc R
H9B H 1.3237 0.7093 0.4795 0.091 Uiso 1 1 calc R
H9C H 1.2849 0.7897 0.4255 0.091 Uiso 1 1 calc R
C10 C 1.1321(5) 0.6251(5) 0.5171(2) 0.0642(15) Uani 1 1 d .
H10A H 1.0556 0.6280 0.5324 0.096 Uiso 1 1 calc R
H10B H 1.1842 0.6294 0.5513 0.096 Uiso 1 1 calc R
H10C H 1.1436 0.5553 0.4950 0.096 Uiso 1 1 calc R
C11 C 0.9039(4) 0.4632(4) 0.3888(2) 0.0372(11) Uani 1 1 d .
C12 C 0.8203(5) 0.4434(5) 0.3461(2) 0.0551(14) Uani 1 1 d .
H12 H 0.7837 0.5043 0.3272 0.066 Uiso 1 1 calc R
C13 C 0.7897(6) 0.3335(5) 0.3307(3) 0.0623(17) Uani 1 1 d .
H13 H 0.7321 0.3211 0.3020 0.075 Uiso 1 1 calc R
C14 C 0.8444(5) 0.2415(5) 0.3577(3) 0.0575(15) Uani 1 1 d .
C15 C 0.9275(5) 0.2618(5) 0.4006(3) 0.0561(15) Uani 1 1 d .
H15 H 0.9648 0.2010 0.4190 0.067 Uiso 1 1 calc R
C16 C 0.9572(5) 0.3723(5) 0.4170(2) 0.0501(13) Uani 1 1 d .
H16 H 1.0128 0.3848 0.4469 0.060 Uiso 1 1 calc R
C17 C 0.8129(7) 0.1198(6) 0.3401(4) 0.091(2) Uani 1 1 d .
H17A H 0.7347 0.1061 0.3502 0.137 Uiso 1 1 calc R
H17B H 0.8601 0.0676 0.3626 0.137 Uiso 1 1 calc R
H17C H 0.8241 0.1092 0.2963 0.137 Uiso 1 1 calc R

loop_
_atom_site_aniso_label
_atom_site_aniso_U_11
_atom_site_aniso_U_22
_atom_site_aniso_U_33
_atom_site_aniso_U_23
_atom_site_aniso_U_13
_atom_site_aniso_U_12
Pd1 0.02693(15) 0.02693(15) 0.0408(2) -0.00292(17) 0.00292(17) 0.00267(19)
Br1 0.0432(3) 0.0432(3) 0.1073(6) 0.0075(4) -0.0075(4) -0.0023(3)
N1 0.032(2) 0.030(2) 0.0434(19) -0.0019(17) 0.0056(17) 0.0029(16)
N2 0.042(3) 0.037(2) 0.047(2) -0.0103(19) 0.0112(19) -0.0005(19)
C1 0.0324(18) 0.0324(18) 0.033(3) -0.001(2) 0.001(2) 0.005(2)
C2 0.038(3) 0.025(2) 0.036(2) -0.0023(18) 0.003(2) 0.0004(19)
C3 0.044(3) 0.034(3) 0.052(3) -0.008(2) 0.003(2) -0.003(2)
C4 0.040(2) 0.040(2) 0.071(5) -0.004(3) 0.004(3) -0.012(3)
C5 0.040(3) 0.030(2) 0.0330(19) -0.0017(18) -0.0011(19) 0.0073(19)
C6 0.047(3) 0.041(3) 0.042(2) -0.007(2) 0.010(2) 0.003(2)
C7 0.037(3) 0.033(3) 0.042(2) -0.001(2) 0.013(2) 0.004(2)
C8 0.038(3) 0.035(3) 0.045(2) -0.003(2) 0.007(2) 0.005(2)
C9 0.042(4) 0.060(4) 0.079(3) -0.004(3) 0.003(3) -0.001(2)
C10 0.065(4) 0.076(4) 0.051(3) 0.022(3) 0.002(3) 0.003(4)
C11 0.046(3) 0.031(3) 0.035(2) -0.007(2) 0.003(2) 0.004(2)
C12 0.069(4) 0.050(4) 0.046(3) -0.006(3) -0.011(3) 0.013(3)
C13 0.070(4) 0.056(4) 0.061(3) -0.022(3) -0.017(3) -0.002(3)
C14 0.064(4) 0.043(3) 0.066(3) -0.014(3) 0.027(3) -0.014(3)
C15 0.054(3) 0.044(3) 0.071(4) 0.012(3) 0.003(3) 0.006(3)
C16 0.051(3) 0.045(3) 0.054(3) 0.001(3) -0.003(2) 0.003(3)
C17 0.112(6) 0.047(4) 0.114(5) -0.026(4) 0.023(5) -0.019(4)

loop_
_atom_type_symbol
_atom_type_description
_atom_type_scat_dispersion_real
_atom_type_scat_dispersion_imag
_atom_type_scat_source
C C 0.0033 0.0016 'International Tables Vol C Tables 4.2.6.8 and 6.1.1.4'
H H 0.0000 0.0000 'International Tables Vol C Tables 4.2.6.8 and 6.1.1.4'
Br Br -0.2901 2.4595 'International Tables Vol C Tables 4.2.6.8 and 6.1.1.4'
N N 0.0061 0.0033 'International Tables Vol C Tables 4.2.6.8 and 6.1.1.4'
Pd Pd -0.9988 1.0072 'International Tables Vol C Tables 4.2.6.8 and 6.1.1.4'

loop_
_geom_angle_atom_site_label_1
_geom_angle_atom_site_label_2
_geom_angle_atom_site_label_3
_geom_angle
_geom_angle_site_symmetry_1
_geom_angle_site_symmetry_3
N1 Pd1 Br1 100.63(11) 7_556 .
N1 Pd1 Br1 100.63(11) . .
N1 Pd1 N1 158.7(2) . 7_556
C1 Pd1 Br1 180.0 . .
C1 Pd1 N1 79.37(11) . 7_556
C1 Pd1 N1 79.37(11) . .
C5 N1 Pd1 115.5(3) . .
C5 N1 C7 109.1(4) . .
C7 N1 Pd1 135.2(3) . .
C5 N2 C6 108.3(4) . .
C5 N2 C11 129.1(4) . .
C11 N2 C6 122.6(4) . .
C2 C1 Pd1 118.8(3) . .
C2 C1 Pd1 118.9(3) 7_556 .
C2 C1 C2 122.3(6) 7_556 .
C1 C2 C3 119.1(5) . .
C1 C2 C5 110.2(4) . .
C3 C2 C5 130.7(4) . .
C2 C3 H3 120.8 . .
C2 C3 C4 118.5(5) . .
C4 C3 H3 120.8 . .
C3 C4 C3 122.5(7) . 7_556
C3 C4 H4 118.8 . .
C3 C4 H4 118.8 7_556 .
N1 C5 N2 114.3(4) . .
N1 C5 C2 116.0(4) . .
N2 C5 C2 129.7(4) . .
N2 C6 H6A 111.1 . .
N2 C6 H6B 111.1 . .
N2 C6 C7 103.1(3) . .
H6A C6 H6B 109.1 . .
C7 C6 H6A 111.1 . .
C7 C6 H6B 111.1 . .
N1 C7 C6 103.2(4) . .
N1 C7 H7 109.3 . .
N1 C7 C8 110.7(3) . .
C6 C7 H7 109.3 . .
C6 C7 C8 114.8(4) . .
C8 C7 H7 109.3 . .
C7 C8 H8 107.3 . .
C9 C8 C7 111.3(4) . .
C9 C8 H8 107.3 . .
C9 C8 C10 111.1(5) . .
C10 C8 C7 112.1(4) . .
C10 C8 H8 107.3 . .
C8 C9 H9A 109.5 . .
C8 C9 H9B 109.5 . .
C8 C9 H9C 109.5 . .
H9A C9 H9B 109.5 . .
H9A C9 H9C 109.5 . .
H9B C9 H9C 109.5 . .
C8 C10 H10A 109.5 . .
C8 C10 H10B 109.5 . .
C8 C10 H10C 109.5 . .
H10A C10 H10B 109.5 . .
H10A C10 H10C 109.5 . .
H10B C10 H10C 109.5 . .
C12 C11 N2 121.8(4) . .
C12 C11 C16 119.4(5) . .
C16 C11 N2 118.8(5) . .
C11 C12 H12 119.7 . .
C11 C12 C13 120.5(5) . .
C13 C12 H12 119.7 . .
C12 C13 H13 119.7 . .
C12 C13 C14 120.6(5) . .
C14 C13 H13 119.7 . .
C13 C14 C17 121.0(6) . .
C15 C14 C13 118.6(5) . .
C15 C14 C17 120.4(6) . .
C14 C15 H15 119.5 . .
C14 C15 C16 121.0(5) . .
C16 C15 H15 119.5 . .
C11 C16 C15 119.9(5) . .
C11 C16 H16 120.1 . .
C15 C16 H16 120.1 . .
C14 C17 H17A 109.5 . .
C14 C17 H17B 109.5 . .
C14 C17 H17C 109.5 . .
H17A C17 H17B 109.5 . .
H17A C17 H17C 109.5 . .
H17B C17 H17C 109.5 . .

loop_
_geom_bond_atom_site_label_1
_geom_bond_atom_site_label_2
_geom_bond_distance
_geom_bond_site_symmetry_2
Pd1 Br1 2.5172(8) .
Pd1 N1 2.022(4) .
Pd1 N1 2.022(4) 7_556
Pd1 C1 1.933(6) .
N1 C5 1.305(6) .
N1 C7 1.485(6) .
N2 C5 1.367(5) .
N2 C6 1.468(6) .
N2 C11 1.423(6) .
C1 C2 1.383(5) 7_556
C1 C2 1.383(5) .
C2 C3 1.388(6) .
C2 C5 1.473(6) .
C3 H3 0.9300 .
C3 C4 1.390(6) .
C4 C3 1.390(6) 7_556
C4 H4 0.9300 .
C6 H6A 0.9700 .
C6 H6B 0.9700 .
C6 C7 1.546(7) .
C7 H7 0.9800 .
C7 C8 1.547(7) .
C8 H8 0.9800 .
C8 C9 1.498(7) .
C8 C10 1.509(7) .
C9 H9A 0.9600 .
C9 H9B 0.9600 .
C9 H9C 0.9600 .
C10 H10A 0.9600 .
C10 H10B 0.9600 .
C10 H10C 0.9600 .
C11 C12 1.367(7) .
C11 C16 1.382(7) .
C12 H12 0.9300 .
C12 C13 1.384(8) .
C13 H13 0.9300 .
C13 C14 1.388(8) .
C14 C15 1.366(8) .
C14 C17 1.530(8) .
C15 H15 0.9300 .
C15 C16 1.393(8) .
C16 H16 0.9300 .
C17 H17A 0.9600 .
C17 H17B 0.9600 .
C17 H17C 0.9600 .
